data_4087070
loop_
_publ_author_name
'Gong, Dawei'
'Hu, Bowen'
'Shi, Jing'
'Ma, Peipei'
'Wang, Baiquan'
'Chen, Dafa'

_publ_section_title
;
 Synthesis of Diruthenium Complexes Derived from Pyridyl-Substituted
 Indenes
;
_journal_name_full Organometallics
_journal_paper_doi 10.1021/acs.organomet.7b00021
_journal_year 2017
_chemical_formula_sum 'C25 H19 N O5 Ru2'
_chemical_formula_weight 615.55
_chemical_name_systematic
; 
 ? 
;
_space_group_IT_number 2
_symmetry_cell_setting triclinic
_symmetry_space_group_name_Hall '-P 1'
_symmetry_space_group_name_H-M 'P -1'
_atom_sites_solution_hydrogens geom
_atom_sites_solution_primary direct
_atom_sites_solution_secondary difmap
_audit_creation_method SHELXL-97
_cell_angle_alpha 109.174(4)
_cell_angle_beta 101.890(4)
_cell_angle_gamma 91.156(4)
_cell_formula_units_Z 2
_cell_length_a 8.5870(4)
_cell_length_b 10.6283(5)
_cell_length_c 13.9652(7)
_cell_measurement_reflns_used 3866
_cell_measurement_temperature 293(2)
_cell_measurement_theta_max 26.4570
_cell_measurement_theta_min 3.4760
_cell_volume 1172.67(10)
_computing_cell_refinement
;
CrysAlisPro, Agilent Technologies,
Version 1.171.37.34 (release 22-05-2014 CrysAlis171 .NET)
(compiled May 22 2014,16:03:01)
;
_computing_data_collection
;
CrysAlisPro, Agilent Technologies,
Version 1.171.37.34 (release 22-05-2014 CrysAlis171 .NET)
(compiled May 22 2014,16:03:01)
;
_computing_data_reduction
;
CrysAlisPro, Agilent Technologies,
Version 1.171.37.34 (release 22-05-2014 CrysAlis171 .NET)
(compiled May 22 2014,16:03:01)
;
_computing_molecular_graphics 'SHELXL-97 (Sheldrick, 1997)'
_computing_publication_material 'SHELXL-97 (Sheldrick, 1997)'
_computing_structure_refinement 'SHELXL-97 (Sheldrick, 1997)'
_computing_structure_solution 'SHELXS-97 (Sheldrick, 1990)'
_diffrn_ambient_temperature 293(2)
_diffrn_measured_fraction_theta_full 0.999
_diffrn_measured_fraction_theta_max 0.999
_diffrn_measurement_device_type 'SuperNova, Dual, Cu at zero, Eos'
_diffrn_measurement_method '\w scans'
_diffrn_radiation_monochromator mirror
_diffrn_radiation_source 'fine-focus sealed tube'
_diffrn_radiation_type MoK\a
_diffrn_radiation_wavelength 0.71073
_diffrn_reflns_av_R_equivalents 0.0261
_diffrn_reflns_av_sigmaI/netI 0.0425
_diffrn_reflns_limit_h_max 10
_diffrn_reflns_limit_h_min -10
_diffrn_reflns_limit_k_max 12
_diffrn_reflns_limit_k_min -12
_diffrn_reflns_limit_l_max 16
_diffrn_reflns_limit_l_min -16
_diffrn_reflns_number 8794
_diffrn_reflns_theta_full 25.00
_diffrn_reflns_theta_max 25.00
_diffrn_reflns_theta_min 2.98
_exptl_absorpt_coefficient_mu 1.324
_exptl_absorpt_correction_T_max 1.00000
_exptl_absorpt_correction_T_min 0.92259
_exptl_absorpt_correction_type multi-scan
_exptl_absorpt_process_details
;
CrysAlisPro, Agilent Technologies,
Version 1.171.37.34 (release 22-05-2014 CrysAlis171 .NET)
(compiled May 22 2014,16:03:01)
Empirical absorption correction using spherical harmonics,
 implemented in SCALE3 ABSPACK scaling algorithm.
;
_exptl_crystal_colour orange
_exptl_crystal_density_diffrn 1.743
_exptl_crystal_density_method 'not measured'
_exptl_crystal_description block
_exptl_crystal_F_000 608
_exptl_crystal_size_max 0.1
_exptl_crystal_size_mid 0.08
_exptl_crystal_size_min 0.06
_refine_diff_density_max 0.513
_refine_diff_density_min -0.311
_refine_diff_density_rms 0.068
_refine_ls_extinction_method none
_refine_ls_goodness_of_fit_ref 1.039
_refine_ls_hydrogen_treatment mixed
_refine_ls_matrix_type full
_refine_ls_number_parameters 298
_refine_ls_number_reflns 4128
_refine_ls_number_restraints 0
_refine_ls_restrained_S_all 1.039
_refine_ls_R_factor_all 0.0431
_refine_ls_R_factor_gt 0.0307
_refine_ls_shift/su_max 0.001
_refine_ls_shift/su_mean 0.000
_refine_ls_structure_factor_coef Fsqd
_refine_ls_weighting_details 'calc w=1/[\s^2^(Fo^2^)+(0.0261P)^2^+0.0405P] where P=(Fo^2^+2Fc^2^)/3'
_refine_ls_weighting_scheme calc
_refine_ls_wR_factor_gt 0.0625
_refine_ls_wR_factor_ref 0.0702
_reflns_number_gt 3316
_reflns_number_total 4128
_reflns_threshold_expression >2sigma(I)
_cod_data_source_file om7b00021_si_002.cif
_cod_data_source_block 7
_cod_depositor_comments
;
The following automatic conversions were performed:

'_symmetry_cell_setting' value 'TRICLINIC' changed to 'triclinic'
according to
/home/data/users/saulius/crontab/automatic-downloads/rss-feeds/ACS/lib/dictionaries/cif_core.dic
dictionary named 'cif_core.dic' version 2.4.2 from 2011-04-26.

Automatic conversion script
Id: cif_fix_values 4973 2017-02-22 13:04:09Z antanas 
;
_cod_original_sg_symbol_H-M P-1
_cod_database_code 4087070

loop_
_symmetry_equiv_pos_as_xyz
'x, y, z'
'-x, -y, -z'

loop_
_atom_site_label
_atom_site_type_symbol
_atom_site_fract_x
_atom_site_fract_y
_atom_site_fract_z
_atom_site_U_iso_or_equiv
_atom_site_adp_type
_atom_site_occupancy
_atom_site_symmetry_multiplicity
_atom_site_calc_flag
_atom_site_refinement_flags
Ru1 Ru 0.81227(3) 0.54090(3) 0.76881(2) 0.04029(11) Uani 1 1 d .
Ru2 Ru 0.75603(4) 0.79731(3) 0.88725(2) 0.04166(11) Uani 1 1 d .
C10 C 0.6647(6) 0.1383(4) 0.6254(4) 0.0729(14) Uani 1 1 d .
H10A H 0.6909 0.0508 0.6002 0.088 Uiso 1 1 calc R
O6 O 0.6821(4) 1.0617(3) 1.0311(3) 0.0786(10) Uani 1 1 d .
N1 N 0.5297(4) 0.7622(3) 0.7741(2) 0.0453(8) Uani 1 1 d .
C23 C 1.0353(5) 0.5515(4) 0.8136(3) 0.0525(10) Uani 1 1 d .
C15 C 0.6229(4) 0.6787(4) 0.9519(3) 0.0426(9) Uani 1 1 d .
H15A H 0.5133 0.7043 0.9474 0.051 Uiso 1 1 calc R
C14 C 0.6246(4) 0.5551(4) 0.8666(3) 0.0402(9) Uani 1 1 d .
C13 C 0.7122(4) 0.4426(4) 0.8678(3) 0.0469(10) Uani 1 1 d .
H13A H 0.7742 0.4298 0.9306 0.056 Uiso 1 1 calc R
C26 C 0.7050(5) 0.9624(4) 0.9779(3) 0.0539(10) Uani 1 1 d .
C25 C 0.8686(5) 0.8699(4) 0.8049(3) 0.0560(11) Uani 1 1 d .
O3 O 1.1717(4) 0.5640(3) 0.8433(3) 0.0806(10) Uani 1 1 d .
C22 C 0.8368(5) 0.5910(4) 0.6579(3) 0.0526(10) Uani 1 1 d .
C7 C 0.5774(4) 0.3986(4) 0.6963(3) 0.0478(10) Uani 1 1 d .
C6 C 0.5513(4) 0.5327(4) 0.7587(3) 0.0419(9) Uani 1 1 d .
C24 C 0.9463(5) 0.7971(4) 0.9806(3) 0.0527(10) Uani 1 1 d .
C5 C 0.4631(4) 0.6334(4) 0.7257(3) 0.0447(9) Uani 1 1 d .
O4 O 1.0612(4) 0.7955(3) 1.0381(3) 0.0764(9) Uani 1 1 d .
C16 C 0.6891(5) 0.6714(4) 1.0596(3) 0.0505(10) Uani 1 1 d .
H16A H 0.6268 0.6000 1.0678 0.061 Uiso 1 1 calc R
H16B H 0.7979 0.6472 1.0633 0.061 Uiso 1 1 calc R
C12 C 0.6779(5) 0.3436(4) 0.7658(3) 0.0486(10) Uani 1 1 d .
C8 C 0.5262(5) 0.3208(4) 0.5896(3) 0.0589(11) Uani 1 1 d .
H8A H 0.4654 0.3557 0.5428 0.071 Uiso 1 1 calc R
C4 C 0.3203(5) 0.6040(5) 0.6521(3) 0.0600(11) Uani 1 1 d .
H4A H 0.2755 0.5159 0.6196 0.072 Uiso 1 1 calc R
C1 C 0.4519(5) 0.8597(4) 0.7491(3) 0.0589(12) Uani 1 1 d .
H1A H 0.4961 0.9479 0.7826 0.071 Uiso 1 1 calc R
C17 C 0.6895(5) 0.7984(4) 1.1501(3) 0.0596(11) Uani 1 1 d .
H17A H 0.7585 0.8686 1.1456 0.072 Uiso 1 1 calc R
H17B H 0.5821 0.8264 1.1447 0.072 Uiso 1 1 calc R
O5 O 0.9369(4) 0.9147(3) 0.7615(3) 0.0955(12) Uani 1 1 d .
O2 O 0.8465(4) 0.6181(4) 0.5856(2) 0.0852(10) Uani 1 1 d .
C19 C 0.8685(7) 0.8279(5) 1.3220(4) 0.0869(16) Uani 1 1 d .
H19A H 0.9358 0.8874 1.3094 0.104 Uiso 1 1 calc R
C18 C 0.7450(6) 0.7821(5) 1.2535(4) 0.0748(14) Uani 1 1 d .
H18A H 0.6746 0.7283 1.2692 0.090 Uiso 1 1 calc R
C11 C 0.7201(5) 0.2118(4) 0.7278(4) 0.0632(12) Uani 1 1 d .
H11A H 0.7850 0.1756 0.7721 0.076 Uiso 1 1 calc R
C20 C 0.9259(6) 0.8023(5) 1.4215(4) 0.0979(18) Uani 1 1 d .
H20A H 1.0270 0.8532 1.4575 0.147 Uiso 1 1 calc R
H20B H 0.9380 0.7087 1.4070 0.147 Uiso 1 1 calc R
H20C H 0.8496 0.8285 1.4642 0.147 Uiso 1 1 calc R
C2 C 0.3114(6) 0.8349(6) 0.6768(4) 0.0721(14) Uani 1 1 d .
H2A H 0.2614 0.9051 0.6614 0.086 Uiso 1 1 calc R
C9 C 0.5686(6) 0.1922(5) 0.5570(4) 0.0722(14) Uani 1 1 d .
H9A H 0.5327 0.1392 0.4875 0.087 Uiso 1 1 calc R
C3 C 0.2444(5) 0.7062(6) 0.6270(4) 0.0732(15) Uani 1 1 d .
H3A H 0.1491 0.6875 0.5769 0.088 Uiso 1 1 calc R

loop_
_atom_site_aniso_label
_atom_site_aniso_U_11
_atom_site_aniso_U_22
_atom_site_aniso_U_33
_atom_site_aniso_U_23
_atom_site_aniso_U_13
_atom_site_aniso_U_12
Ru1 0.0405(2) 0.03790(19) 0.03999(19) 0.01084(15) 0.00797(15) 0.00001(14)
Ru2 0.0465(2) 0.03644(18) 0.0421(2) 0.01302(15) 0.01089(15) 0.00177(14)
C10 0.085(4) 0.039(3) 0.085(4) 0.004(3) 0.026(3) -0.005(2)
O6 0.097(3) 0.0490(19) 0.087(2) 0.0076(18) 0.040(2) 0.0140(18)
N1 0.047(2) 0.053(2) 0.0417(19) 0.0215(17) 0.0137(16) 0.0117(16)
C23 0.057(3) 0.050(3) 0.055(3) 0.023(2) 0.014(2) 0.008(2)
C15 0.042(2) 0.045(2) 0.041(2) 0.0136(19) 0.0121(19) 0.0008(17)
C14 0.043(2) 0.043(2) 0.038(2) 0.0165(19) 0.0112(18) -0.0028(17)
C13 0.052(2) 0.043(2) 0.048(2) 0.021(2) 0.008(2) -0.0010(18)
C26 0.058(3) 0.046(3) 0.058(3) 0.018(2) 0.013(2) -0.001(2)
C25 0.069(3) 0.044(2) 0.058(3) 0.017(2) 0.021(2) 0.003(2)
O3 0.0432(19) 0.101(3) 0.101(3) 0.048(2) 0.0042(19) 0.0053(17)
C22 0.048(3) 0.055(3) 0.045(2) 0.009(2) 0.003(2) -0.0070(19)
C7 0.044(2) 0.053(2) 0.043(2) 0.015(2) 0.0064(19) -0.0103(18)
C6 0.041(2) 0.042(2) 0.041(2) 0.0130(19) 0.0065(18) -0.0040(17)
C24 0.055(3) 0.043(2) 0.056(3) 0.014(2) 0.011(2) -0.004(2)
C5 0.040(2) 0.060(3) 0.038(2) 0.019(2) 0.0112(19) 0.0044(19)
O4 0.065(2) 0.084(2) 0.068(2) 0.0241(19) -0.0074(18) -0.0024(18)
C16 0.061(3) 0.050(2) 0.043(2) 0.018(2) 0.013(2) -0.001(2)
C12 0.052(3) 0.041(2) 0.050(2) 0.012(2) 0.013(2) -0.0054(18)
C8 0.056(3) 0.067(3) 0.045(3) 0.013(2) 0.004(2) -0.018(2)
C4 0.043(3) 0.085(3) 0.054(3) 0.030(3) 0.006(2) 0.000(2)
C1 0.070(3) 0.060(3) 0.058(3) 0.028(2) 0.024(3) 0.024(2)
C17 0.078(3) 0.057(3) 0.041(2) 0.013(2) 0.012(2) 0.005(2)
O5 0.129(3) 0.077(2) 0.107(3) 0.043(2) 0.065(3) 0.000(2)
O2 0.088(2) 0.117(3) 0.052(2) 0.039(2) 0.0079(18) -0.021(2)
C19 0.097(4) 0.079(4) 0.082(4) 0.035(3) -0.001(3) -0.002(3)
C18 0.099(4) 0.069(3) 0.053(3) 0.022(3) 0.010(3) -0.009(3)
C11 0.076(3) 0.040(2) 0.068(3) 0.009(2) 0.019(3) -0.001(2)
C20 0.117(5) 0.101(4) 0.071(4) 0.041(4) -0.005(3) -0.011(4)
C2 0.070(3) 0.091(4) 0.068(3) 0.040(3) 0.020(3) 0.035(3)
C9 0.081(4) 0.063(3) 0.055(3) -0.005(3) 0.019(3) -0.027(3)
C3 0.042(3) 0.123(5) 0.066(3) 0.050(4) 0.004(2) 0.020(3)

loop_
_atom_type_symbol
_atom_type_description
_atom_type_scat_dispersion_real
_atom_type_scat_dispersion_imag
_atom_type_scat_source
C C 0.0033 0.0016 'International Tables Vol C Tables 4.2.6.8 and 6.1.1.4'
H H 0.0000 0.0000 'International Tables Vol C Tables 4.2.6.8 and 6.1.1.4'
N N 0.0061 0.0033 'International Tables Vol C Tables 4.2.6.8 and 6.1.1.4'
O O 0.0106 0.0060 'International Tables Vol C Tables 4.2.6.8 and 6.1.1.4'
Ru Ru -1.2594 0.8363 'International Tables Vol C Tables 4.2.6.8 and 6.1.1.4'

loop_
_geom_angle_atom_site_label_1
_geom_angle_atom_site_label_2
_geom_angle_atom_site_label_3
_geom_angle
C22 Ru1 C23 89.91(17)
C22 Ru1 C6 104.23(15)
C23 Ru1 C6 164.98(15)
C22 Ru1 C13 161.81(16)
C23 Ru1 C13 105.38(15)
C6 Ru1 C13 61.74(13)
C22 Ru1 C14 136.98(15)
C23 Ru1 C14 127.65(15)
C6 Ru1 C14 37.36(12)
C13 Ru1 C14 36.47(12)
C22 Ru1 C7 101.08(15)
C23 Ru1 C7 145.44(16)
C6 Ru1 C7 37.29(13)
C13 Ru1 C7 60.73(13)
C14 Ru1 C7 61.40(13)
C22 Ru1 C12 128.39(16)
C23 Ru1 C12 113.88(15)
C6 Ru1 C12 61.04(13)
C13 Ru1 C12 36.04(13)
C14 Ru1 C12 60.37(13)
C7 Ru1 C12 35.84(13)
C22 Ru1 Ru2 93.87(12)
C23 Ru1 Ru2 99.87(12)
C6 Ru1 Ru2 74.49(9)
C13 Ru1 Ru2 93.15(9)
C14 Ru1 Ru2 62.94(9)
C7 Ru1 Ru2 111.78(10)
C12 Ru1 Ru2 123.31(9)
C24 Ru2 C26 92.98(17)
C24 Ru2 C25 92.36(17)
C26 Ru2 C25 98.68(16)
C24 Ru2 N1 170.51(14)
C26 Ru2 N1 94.23(15)
C25 Ru2 N1 92.64(15)
C24 Ru2 C15 91.44(15)
C26 Ru2 C15 92.08(15)
C25 Ru2 C15 168.38(15)
N1 Ru2 C15 82.15(12)
C24 Ru2 Ru1 86.47(12)
C26 Ru2 Ru1 172.84(11)
C25 Ru2 Ru1 88.47(11)
N1 Ru2 Ru1 85.61(8)
C15 Ru2 Ru1 80.81(9)
C11 C10 C9 121.2(4)
C5 N1 C1 118.3(3)
C5 N1 Ru2 117.7(2)
C1 N1 Ru2 124.0(3)
O3 C23 Ru1 176.9(4)
C14 C15 C16 114.3(3)
C14 C15 Ru2 92.6(2)
C16 C15 Ru2 120.8(3)
C13 C14 C6 106.3(3)
C13 C14 C15 128.9(3)
C6 C14 C15 124.3(3)
C13 C14 Ru1 70.74(19)
C6 C14 Ru1 68.29(19)
C15 C14 Ru1 119.4(2)
C14 C13 C12 109.7(3)
C14 C13 Ru1 72.79(19)
C12 C13 Ru1 75.4(2)
O6 C26 Ru2 176.6(4)
O5 C25 Ru2 177.2(4)
O2 C22 Ru1 176.9(4)
C8 C7 C12 119.4(4)
C8 C7 C6 133.8(4)
C12 C7 C6 106.8(3)
C8 C7 Ru1 124.7(3)
C12 C7 Ru1 73.2(2)
C6 C7 Ru1 67.2(2)
C14 C6 C7 108.8(3)
C14 C6 C5 122.0(3)
C7 C6 C5 129.1(3)
C14 C6 Ru1 74.4(2)
C7 C6 Ru1 75.5(2)
C5 C6 Ru1 117.9(2)
O4 C24 Ru2 178.9(4)
N1 C5 C4 120.7(4)
N1 C5 C6 115.5(3)
C4 C5 C6 123.8(4)
C17 C16 C15 115.6(3)
C11 C12 C13 132.2(4)
C11 C12 C7 119.9(4)
C13 C12 C7 107.8(3)
C11 C12 Ru1 127.4(3)
C13 C12 Ru1 68.6(2)
C7 C12 Ru1 70.9(2)
C9 C8 C7 118.2(4)
C3 C4 C5 119.7(4)
N1 C1 C2 122.9(4)
C18 C17 C16 113.1(3)
C18 C19 C20 130.0(5)
C19 C18 C17 131.2(5)
C10 C11 C12 119.1(4)
C3 C2 C1 119.4(4)
C8 C9 C10 122.1(4)
C2 C3 C4 119.1(4)

loop_
_geom_bond_atom_site_label_1
_geom_bond_atom_site_label_2
_geom_bond_distance
Ru1 C22 1.844(4)
Ru1 C23 1.877(4)
Ru1 C6 2.214(3)
Ru1 C13 2.268(3)
Ru1 C14 2.295(3)
Ru1 C7 2.326(4)
Ru1 C12 2.357(4)
Ru1 Ru2 2.7959(4)
Ru2 C24 1.869(5)
Ru2 C26 1.917(4)
Ru2 C25 1.965(4)
Ru2 N1 2.176(3)
Ru2 C15 2.197(3)
C10 C11 1.362(6)
C10 C9 1.405(6)
O6 C26 1.121(4)
N1 C5 1.364(5)
N1 C1 1.346(4)
C23 O3 1.149(4)
C15 C14 1.458(5)
C15 C16 1.522(5)
C14 C13 1.428(5)
C14 C6 1.446(5)
C13 C12 1.433(5)
C25 O5 1.125(4)
C22 O2 1.154(4)
C7 C8 1.415(5)
C7 C12 1.441(5)
C7 C6 1.455(5)
C6 C5 1.464(5)
C24 O4 1.140(5)
C5 C4 1.383(5)
C16 C17 1.516(5)
C12 C11 1.409(5)
C8 C9 1.374(6)
C4 C3 1.383(6)
C1 C2 1.362(6)
C17 C18 1.491(5)
C19 C18 1.237(6)
C19 C20 1.490(6)
C2 C3 1.365(6)
